data_4134622
loop_
_publ_author_name
'Tang, Yongxing'
'Huang, Wei'
'Imler, Gregory H.'
'Parrish, Damon A.'
'Shreeve, Jean'ne M.'

_publ_section_title
;
 Enforced Planar FOX-7-like Molecules: A Strategy for Thermally Stable and
 Insensitive \p-Conjugated Energetic Materials.
;
_journal_name_full 'Journal of the American Chemical Society'
_journal_paper_doi 10.1021/jacs.0c01640
_journal_year 2020
_chemical_absolute_configuration unk
_chemical_formula_moiety 'C3 H4 N7 O2, H4 N'
_chemical_formula_sum 'C3 H8 N8 O2'
_chemical_formula_weight 188.17
_space_group_crystal_system orthorhombic
_space_group_IT_number 33
_space_group_name_Hall 'P 2c -2n'
_space_group_name_H-M_alt 'P n a 21'
_atom_sites_solution_hydrogens mixed
_audit_creation_method SHELXL-2014/7
_cell_angle_alpha 90
_cell_angle_beta 90
_cell_angle_gamma 90
_cell_formula_units_Z 4
_cell_length_a 8.4672(4)
_cell_length_b 11.1265(6)
_cell_length_c 7.9409(4)
_cell_measurement_reflns_used 2365
_cell_measurement_temperature 293(2)
_cell_measurement_theta_max 28.08
_cell_measurement_theta_min 3.02
_cell_volume 748.11(7)
_computing_cell_refinement 'Bruker APEX3 v2015.5-2 (Bruker, 2015)'
_computing_data_collection 'Bruker APEX3 v2015.5-2 (Bruker, 2015)'
_computing_data_reduction
;
Bruker SAINT v8.34A (Bruker, 2013), Bruker XPREP v2014/2 (Bruker, 2014)
;
_computing_molecular_graphics 'Bruker SHELXTL v2014/7 (Bruker, 2014)'
_computing_publication_material 'Bruker SHELXTL v2014/7 (Bruker, 2014)'
_computing_structure_refinement 'SHELXL-2014/7 (Sheldrick, 2014)'
_computing_structure_solution 'Bruker SHELXTL v2014/7 (Bruker, 2014)'
_diffrn_ambient_temperature 293(2)
_diffrn_measured_fraction_theta_full 1.000
_diffrn_measured_fraction_theta_max 0.983
_diffrn_measurement_device_type 'Bruker SMART APEX II CCD'
_diffrn_measurement_method '\w scans'
_diffrn_radiation_monochromator graphite
_diffrn_radiation_source 'fine focus sealed tube'
_diffrn_radiation_type MoK\a
_diffrn_radiation_wavelength 0.71073
_diffrn_reflns_av_R_equivalents 0.0218
_diffrn_reflns_av_unetI/netI 0.0212
_diffrn_reflns_Laue_measured_fraction_full 1.000
_diffrn_reflns_Laue_measured_fraction_max 0.983
_diffrn_reflns_limit_h_max 11
_diffrn_reflns_limit_h_min -11
_diffrn_reflns_limit_k_max 15
_diffrn_reflns_limit_k_min -15
_diffrn_reflns_limit_l_max 10
_diffrn_reflns_limit_l_min -10
_diffrn_reflns_number 6901
_diffrn_reflns_point_group_measured_fraction_full 0.960
_diffrn_reflns_point_group_measured_fraction_max 0.909
_diffrn_reflns_theta_full 25.242
_diffrn_reflns_theta_max 30.042
_diffrn_reflns_theta_min 3.023
_exptl_absorpt_coefficient_mu 0.140
_exptl_absorpt_correction_T_max 0.7460
_exptl_absorpt_correction_T_min 0.6840
_exptl_absorpt_correction_type multi-scan
_exptl_absorpt_process_details 'SADABS v2014/5 (Bruker, 2008)'
_exptl_crystal_colour 'clear colorless'
_exptl_crystal_density_diffrn 1.671
_exptl_crystal_description needle
_exptl_crystal_F_000 392
_exptl_crystal_size_max 0.418
_exptl_crystal_size_mid 0.093
_exptl_crystal_size_min 0.028
_refine_diff_density_max 0.289
_refine_diff_density_min -0.205
_refine_diff_density_rms 0.044
_refine_ls_extinction_method none
_refine_ls_goodness_of_fit_ref 1.062
_refine_ls_hydrogen_treatment mixed
_refine_ls_matrix_type full
_refine_ls_number_parameters 130
_refine_ls_number_reflns 1991
_refine_ls_number_restraints 9
_refine_ls_restrained_S_all 1.059
_refine_ls_R_factor_all 0.0402
_refine_ls_R_factor_gt 0.0333
_refine_ls_shift/su_max 0.000
_refine_ls_shift/su_mean 0.000
_refine_ls_structure_factor_coef Fsqd
_refine_ls_weighting_details 'w=1/[\s^2^(Fo^2^)+(0.0457P)^2^+0.1091P] where P=(Fo^2^+2Fc^2^)/3'
_refine_ls_weighting_scheme calc
_refine_ls_wR_factor_gt 0.0831
_refine_ls_wR_factor_ref 0.0870
_reflns_Friedel_coverage 0.734
_reflns_Friedel_fraction_full 0.912
_reflns_Friedel_fraction_max 0.824
_reflns_number_gt 1772
_reflns_number_total 1991
_reflns_threshold_expression 'I > 2\s(I)'
_cod_data_source_file ja0c01640_si_005.cif
_cod_data_source_block shrv770
_cod_database_code 4134622
_shelx_shelxl_version_number 2014/7
_shelx_space_group_comment
;
The symmetry employed for this shelxl refinement is uniquely defined
by the following loop, which should always be used as a source of
symmetry information in preference to the above space-group names.
They are only intended as comments.
;
_shelx_estimated_absorpt_t_min 0.944
_shelx_estimated_absorpt_t_max 0.996

loop_
_space_group_symop_operation_xyz
'x, y, z'
'-x, -y, z+1/2'
'x+1/2, -y+1/2, z'
'-x+1/2, y+1/2, z+1/2'

loop_
_atom_site_label
_atom_site_type_symbol
_atom_site_fract_x
_atom_site_fract_y
_atom_site_fract_z
_atom_site_U_iso_or_equiv
_atom_site_adp_type
_atom_site_occupancy
_atom_site_site_symmetry_order
_atom_site_calc_flag
_atom_site_refinement_flags_posn
_atom_site_refinement_flags_adp
_atom_site_refinement_flags_occupancy
_atom_site_disorder_assembly
_atom_site_disorder_group
O1 O 0.63289(18) 0.32613(15) 0.3921(3) 0.0370(5) Uani 1 1 d . . . . .
O2 O 0.86552(16) 0.39827(16) 0.4524(2) 0.0350(4) Uani 1 1 d . . . . .
N3 N 0.71619(19) 0.40763(16) 0.4623(2) 0.0241(4) Uani 1 1 d . . . . .
C4 C 0.64352(19) 0.49804(19) 0.5445(3) 0.0196(3) Uani 1 1 d . . . . .
C5 C 0.7333(2) 0.58655(17) 0.6364(3) 0.0206(4) Uani 1 1 d . . . . .
N6 N 0.8898(2) 0.59029(18) 0.6350(3) 0.0327(5) Uani 1 1 d . . . . .
H6A H 0.9388 0.6447 0.6915 0.039 Uiso 1 1 calc R U . . .
H6B H 0.9423 0.5383 0.5776 0.039 Uiso 1 1 calc R U . . .
N7 N 0.6553(2) 0.66694(16) 0.7251(3) 0.0293(4) Uani 1 1 d . . . . .
H7A H 0.7059 0.7208 0.7810 0.035 Uiso 1 1 calc R U . . .
H7B H 0.5538 0.6656 0.7272 0.035 Uiso 1 1 calc R U . . .
C8 C 0.46983(17) 0.50241(19) 0.5428(3) 0.0186(3) Uani 1 1 d . . . . .
N9 N 0.38706(18) 0.59055(15) 0.4681(2) 0.0242(4) Uani 1 1 d . . . . .
N10 N 0.2347(2) 0.56184(17) 0.4953(3) 0.0287(4) Uani 1 1 d . . . . .
N11 N 0.2279(2) 0.46136(17) 0.5823(3) 0.0282(4) Uani 1 1 d . . . . .
N12 N 0.3740(2) 0.42223(16) 0.6149(2) 0.0253(4) Uani 1 1 d . . . . .
N13 N 1.0009(3) 0.70414(15) 0.2729(3) 0.0302(4) Uani 1 1 d D . . . .
H13A H 0.945(3) 0.755(2) 0.339(3) 0.045 Uiso 1 1 d D U . . .
H13B H 0.936(3) 0.656(2) 0.212(3) 0.045 Uiso 1 1 d D U . . .
H13C H 1.055(3) 0.747(2) 0.194(3) 0.045 Uiso 1 1 d D U . . .
H13D H 1.067(3) 0.658(2) 0.337(3) 0.045 Uiso 1 1 d D U . . .

loop_
_atom_site_aniso_label
_atom_site_aniso_U_11
_atom_site_aniso_U_22
_atom_site_aniso_U_33
_atom_site_aniso_U_23
_atom_site_aniso_U_13
_atom_site_aniso_U_12
O1 0.0252(7) 0.0328(8) 0.0531(11) -0.0229(8) -0.0120(7) 0.0081(6)
O2 0.0169(6) 0.0466(9) 0.0415(11) -0.0141(8) -0.0040(7) 0.0114(6)
N3 0.0183(7) 0.0288(8) 0.0251(10) -0.0046(7) -0.0057(7) 0.0078(7)
C4 0.0158(7) 0.0210(7) 0.0219(8) -0.0026(6) -0.0013(9) 0.0005(8)
C5 0.0194(8) 0.0214(8) 0.0211(11) 0.0004(7) 0.0006(8) -0.0027(7)
N6 0.0180(7) 0.0355(10) 0.0445(14) -0.0088(9) 0.0007(8) -0.0068(7)
N7 0.0230(8) 0.0282(9) 0.0369(11) -0.0132(8) 0.0035(8) -0.0056(7)
C8 0.0157(7) 0.0193(7) 0.0208(8) -0.0033(6) -0.0014(9) 0.0011(8)
N9 0.0173(7) 0.0242(8) 0.0312(11) 0.0010(7) -0.0002(8) 0.0029(6)
N10 0.0177(8) 0.0318(9) 0.0366(12) -0.0017(8) -0.0006(8) 0.0041(7)
N11 0.0184(8) 0.0324(9) 0.0339(11) -0.0023(8) 0.0025(8) -0.0024(7)
N12 0.0203(7) 0.0257(8) 0.0300(11) 0.0014(8) 0.0009(7) -0.0020(6)
N13 0.0269(8) 0.0268(8) 0.0368(12) -0.0004(9) 0.0032(8) 0.0012(7)

loop_
_atom_type_symbol
_atom_type_description
_atom_type_scat_dispersion_real
_atom_type_scat_dispersion_imag
_atom_type_scat_source
C C 0.0033 0.0016 'International Tables Vol C Tables 4.2.6.8 and 6.1.1.4'
H H 0.0000 0.0000 'International Tables Vol C Tables 4.2.6.8 and 6.1.1.4'
N N 0.0061 0.0033 'International Tables Vol C Tables 4.2.6.8 and 6.1.1.4'
O O 0.0106 0.0060 'International Tables Vol C Tables 4.2.6.8 and 6.1.1.4'

loop_
_geom_angle_atom_site_label_1
_geom_angle_atom_site_label_2
_geom_angle_atom_site_label_3
_geom_angle
_geom_angle_site_symmetry_1
_geom_angle_site_symmetry_3
_geom_angle_publ_flag
O2 N3 O1 117.66(17) . . ?
O2 N3 C4 123.05(18) . . ?
O1 N3 C4 119.29(15) . . ?
N3 C4 C5 120.93(15) . . ?
N3 C4 C8 118.48(18) . . ?
C5 C4 C8 120.56(19) . . ?
N7 C5 N6 118.97(19) . . ?
N7 C5 C4 118.08(17) . . ?
N6 C5 C4 122.94(19) . . ?
C5 N6 H6A 120.0 . . ?
C5 N6 H6B 120.0 . . ?
H6A N6 H6B 120.0 . . ?
C5 N7 H7A 120.0 . . ?
C5 N7 H7B 120.0 . . ?
H7A N7 H7B 120.0 . . ?
N12 C8 N9 111.10(14) . . ?
N12 C8 C4 125.6(2) . . ?
N9 C8 C4 123.33(19) . . ?
C8 N9 N10 104.82(17) . . ?
N11 N10 N9 109.13(18) . . ?
N10 N11 N12 109.77(18) . . ?
C8 N12 N11 105.17(18) . . ?
H13A N13 H13B 111(2) . . ?
H13A N13 H13C 109(2) . . ?
H13B N13 H13C 104(3) . . ?
H13A N13 H13D 111(2) . . ?
H13B N13 H13D 110(2) . . ?
H13C N13 H13D 112(2) . . ?

loop_
_geom_bond_atom_site_label_1
_geom_bond_atom_site_label_2
_geom_bond_distance
_geom_bond_site_symmetry_2
_geom_bond_publ_flag
O1 N3 1.277(2) . ?
O2 N3 1.271(2) . ?
N3 C4 1.348(3) . ?
C4 C5 1.443(3) . ?
C4 C8 1.471(2) . ?
C5 N7 1.316(3) . ?
C5 N6 1.326(2) . ?
N6 H6A 0.8600 . ?
N6 H6B 0.8600 . ?
N7 H7A 0.8600 . ?
N7 H7B 0.8600 . ?
C8 N12 1.335(3) . ?
C8 N9 1.343(3) . ?
N9 N10 1.346(2) . ?
N10 N11 1.315(3) . ?
N11 N12 1.336(2) . ?
N13 H13A 0.907(11) . ?
N13 H13B 0.911(12) . ?
N13 H13C 0.908(12) . ?
N13 H13D 0.914(12) . ?

loop_
_geom_hbond_atom_site_label_D
_geom_hbond_atom_site_label_H
_geom_hbond_atom_site_label_A
_geom_hbond_distance_DH
_geom_hbond_distance_HA
_geom_hbond_distance_DA
_geom_hbond_angle_DHA
_geom_hbond_site_symmetry_A
N7 H7A O2 0.86 2.47 3.148(2) 135.9 4_655
N7 H7A O1 0.86 2.00 2.848(2) 166.9 4_655
N7 H7A N3 0.86 2.61 3.450(2) 164.6 4_655
N7 H7B O1 0.86 2.05 2.779(2) 141.3 2_665
N7 H7B N9 0.86 2.63 3.170(3) 121.8 .
N6 H6A O1 0.86 2.64 3.330(3) 137.8 4_655
N6 H6B O2 0.86 1.96 2.590(2) 129.2 .
N6 H6B N11 0.86 2.57 3.230(3) 134.7 1_655
N6 H6B N10 0.86 2.57 3.140(2) 124.3 1_655
N13 H13A N9 0.907(11) 2.057(15) 2.924(3) 159(2) 3_565
N13 H13B N11 0.911(12) 2.162(13) 3.072(3) 176(3) 2_664
N13 H13C N12 0.908(12) 2.14(2) 2.930(3) 145(2) 4_654
N13 H13D N10 0.914(12) 2.178(13) 3.090(3) 175(3) 1_655

loop_
_geom_torsion_atom_site_label_1
_geom_torsion_atom_site_label_2
_geom_torsion_atom_site_label_3
_geom_torsion_atom_site_label_4
_geom_torsion
_geom_torsion_site_symmetry_1
_geom_torsion_site_symmetry_2
_geom_torsion_site_symmetry_3
_geom_torsion_site_symmetry_4
_geom_torsion_publ_flag
O2 N3 C4 C5 -4.1(4) . . . . ?
O1 N3 C4 C5 175.1(2) . . . . ?
O2 N3 C4 C8 177.8(2) . . . . ?
O1 N3 C4 C8 -3.0(3) . . . . ?
N3 C4 C5 N7 -174.6(2) . . . . ?
C8 C4 C5 N7 3.4(3) . . . . ?
N3 C4 C5 N6 5.5(4) . . . . ?
C8 C4 C5 N6 -176.5(2) . . . . ?
N3 C4 C8 N12 66.0(3) . . . . ?
C5 C4 C8 N12 -112.1(3) . . . . ?
N3 C4 C8 N9 -114.7(3) . . . . ?
C5 C4 C8 N9 67.2(3) . . . . ?
N12 C8 N9 N10 -0.4(3) . . . . ?
C4 C8 N9 N10 -179.8(2) . . . . ?
C8 N9 N10 N11 0.1(2) . . . . ?
N9 N10 N11 N12 0.3(2) . . . . ?
N9 C8 N12 N11 0.6(3) . . . . ?
C4 C8 N12 N11 180.0(2) . . . . ?
N10 N11 N12 C8 -0.6(2) . . . . ?
